data_9007390
loop_
_publ_author_name
'Ellemann-Olesen R'
'Malcherek, T.'

_publ_section_title
;
 The structure of SrTiOGeO4 and its solid solution with CaTiOGeO4
 Note: titanite-type structure
 Sample: Sr100
;
_journal_name_full 'Physics and Chemistry of Minerals'
_journal_page_first 531
_journal_page_last 545
_journal_paper_doi 10.1007/s00269-005-0019-0
_journal_volume 32
_journal_year 2005
_chemical_formula_structural SrTiOGeO4
_chemical_formula_sum 'Ge O5 Sr Ti'
_space_group_IT_number 14
_symmetry_space_group_name_Hall '-P 2yab'
_symmetry_space_group_name_H-M 'P 1 21/a 1'
_cell_angle_alpha 90
_cell_angle_beta 113.510
_cell_angle_gamma 90
_cell_length_a 7.2252
_cell_length_b 9.0754
_cell_length_c 6.7851
_cell_formula_units_Z 4
_cell_volume 407.978
_database_code_amcsd 0008990
_exptl_crystal_density_diffrn 4.691
_cod_original_formula_sum 'Sr Ti Ge O5'
_cod_database_code 9007390
_amcsd_formula_title SrTiOGeO4

loop_
_space_group_symop_operation_xyz
x,y,z
1/2+x,1/2-y,z
1/2-x,1/2+y,-z
-x,-y,-z

loop_
_atom_site_label
_atom_site_fract_x
_atom_site_fract_y
_atom_site_fract_z
_atom_site_U_iso_or_equiv
Sr 0.24390 0.41930 0.25250 0.02400
Ti 0.51430 0.25270 0.74380 0.01900
Ge 0.74790 0.43770 0.24710 0.02500
O1 0.74780 0.30670 0.73270 0.01400
O2A 0.90310 0.30970 0.44250 0.01400
O2B 0.07890 0.17910 0.05450 0.01400
O3A 0.39360 0.46610 0.65100 0.01400
O3B 0.60690 0.06050 0.84440 0.01400

loop_
_cod_related_entry_id
_cod_related_entry_database
_cod_related_entry_code
1 AMCSD 0008990
